data_1525578
loop_
_publ_author_name
'Andreev, G.B.'
'Antipin, M.Yu.'
'Fedoseev, A.M.'
'Budantseva, N.A.'

_publ_section_title
;
 Synthesis and crystal structure of bis(urea) chromatoneptunyl Np O2 Cr O4
 * 2(O C (N H2)2)
;
_journal_name_full Kristallografiya
_journal_page_first 433
_journal_page_last 434
_journal_volume 46
_journal_year 2001
_chemical_formula_sum 'C2 H8 Cr N4 Np O8'
_chemical_name_systematic '((Np O2) (Cr O4)) (C O (N H2)2)2'
_space_group_IT_number 14
_symmetry_space_group_name_Hall '-P 2yn'
_symmetry_space_group_name_H-M 'P 1 21/n 1'
_cell_angle_alpha 90
_cell_angle_beta 92.19
_cell_angle_gamma 90
_cell_formula_units_Z 4
_cell_length_a 7.192
_cell_length_b 12.902
_cell_length_c 11.226
_cell_volume 1040.913
_citation_journal_id_ASTM KRISAJ
_cod_data_source_file Andreev_KRISAJ_2001_1761.cif
_cod_data_source_block C2H8Cr1N4Np1O8
_cod_original_sg_symbol_Hall '-P 2ybc (x-z,y,z)'
_cod_original_formula_sum 'C2 H8 Cr1 N4 Np1 O8'
_cod_database_code 1525578

loop_
_symmetry_equiv_pos_as_xyz
x,y,z
-x+1/2,y+1/2,-z+1/2
-x,-y,-z
x-1/2,-y-1/2,z-1/2

loop_
_atom_site_label
_atom_site_type_symbol
_atom_site_fract_x
_atom_site_fract_y
_atom_site_fract_z
_atom_site_occupancy
_atom_site_U_iso_or_equiv
O5 O-2 0.554 0.0869 0.3646 1 0.0
Np1 Np+6 0.23879 0.07395 0.29862 1 0.0
O3 O-2 0.733 -0.068 0.2624 1 0.0
N3 N-3 0.477 0.2574 0.089 1 0.0
C1 C+4 0.019 0.1614 0.056 1 0.0
C2 C+4 0.487 0.1562 0.063 1 0.0
H7 H+1 0.583 0.0667 -0.057 1 0.0
H3 H+1 -0.044 0.268 0.166 1 0.0
O7 O-2 0.423 0.0866 0.1286 1 0.0
H8 H+1 0.616 0.1784 -0.082 1 0.0
N2 N-3 -0.027 0.257 0.093 1 0.0
H6 H+1 0.523 0.3026 0.042 1 0.0
O4 O-2 0.248 0.0601 0.5039 1 0.0
O6 O-2 -0.066 0.0838 0.3667 1 0.0
H2 H+1 0.041 0.201 0.894 1 0.0
N1 N-3 0.054 0.149 -0.057 1 0.0
O8 O-2 0.036 0.0876 0.1289 1 0.0
H1 H+1 0.09 0.09 -0.083 1 0.0
H4 H+1 -0.038 0.306 0.042 1 0.0
N4 N-3 0.572 0.1306 -0.037 1 0.0
O2 O-2 0.2417 0.2117 0.3099 1 0.0
O1 O-2 0.237 -0.0621 0.2845 1 0.0
H5 H+1 0.424 0.2771 0.153 1 0.0
Cr1 Cr+6 0.742 0.011 0.3706 1 0.0
